data_7205635
loop_
_publ_author_name
'Du, Xiao-Di'
'Li, Cheng-Hui'
'Zhang, Yuan'
'Liu, Sheng'
'Ma, Yue'
'You, Xiao-Zeng'

_publ_section_title
;
 Coordination polymers based on the octamolybdate and flexible
 bis(triazole) ligands with different spacer lengths
;
_journal_issue 7
_journal_name_full CrystEngComm
_journal_page_first 2350
_journal_paper_doi 10.1039/c0ce00517g
_journal_volume 13
_journal_year 2011
_chemical_formula_moiety 'C24 H46 Cu2 Mo8 N18 O31'
_chemical_formula_sum 'C24 H46 Cu2 Mo8 N18 O31'
_chemical_formula_weight 1977.39
_chemical_name_systematic
;
?
;
_space_group_IT_number 14
_symmetry_cell_setting monoclinic
_symmetry_space_group_name_Hall '-P 2yn'
_symmetry_space_group_name_H-M 'P 1 21/n 1'
_atom_sites_solution_hydrogens geom
_atom_sites_solution_primary direct
_atom_sites_solution_secondary difmap
_audit_creation_method SHELXL-97
_cell_angle_alpha 90.00
_cell_angle_beta 91.635(2)
_cell_angle_gamma 90.00
_cell_formula_units_Z 2
_cell_length_a 10.6970(11)
_cell_length_b 14.3444(15)
_cell_length_c 17.8853(19)
_cell_measurement_reflns_used 3591
_cell_measurement_temperature 298(2)
_cell_measurement_theta_max 26.81
_cell_measurement_theta_min 2.19
_cell_volume 2743.2(5)
_computing_cell_refinement 'SMART; Bruker, 2000'
_computing_data_collection 'SMART; Bruker, 2000'
_computing_data_reduction 'SAINT; Bruker, 2000'
_computing_molecular_graphics 'SHELXTL; Bruker, 2000'
_computing_publication_material 'SHELXTL; Bruker, 2000'
_computing_structure_refinement 'SHELXTL; Bruker, 2000'
_computing_structure_solution 'SHELXTL; Bruker, 2000'
_diffrn_ambient_temperature 298(2)
_diffrn_measured_fraction_theta_full 0.999
_diffrn_measured_fraction_theta_max 0.999
_diffrn_measurement_device_type 'Bruker smart apex II CCD'
_diffrn_measurement_method 'phi and omega scans'
_diffrn_radiation_monochromator graphite
_diffrn_radiation_source 'fine-focus sealed tube'
_diffrn_radiation_type MoK\a
_diffrn_radiation_wavelength 0.71073
_diffrn_reflns_av_R_equivalents 0.0502
_diffrn_reflns_av_sigmaI/netI 0.0604
_diffrn_reflns_limit_h_max 12
_diffrn_reflns_limit_h_min -11
_diffrn_reflns_limit_k_max 16
_diffrn_reflns_limit_k_min -17
_diffrn_reflns_limit_l_max 13
_diffrn_reflns_limit_l_min -21
_diffrn_reflns_number 13497
_diffrn_reflns_theta_full 25.10
_diffrn_reflns_theta_max 25.10
_diffrn_reflns_theta_min 1.82
_exptl_absorpt_coefficient_mu 2.626
_exptl_absorpt_correction_T_max 0.5957
_exptl_absorpt_correction_T_min 0.5597
_exptl_absorpt_correction_type multi-scan
_exptl_absorpt_process_details '(SADABS; Bruker, 2000)'
_exptl_crystal_colour Blue
_exptl_crystal_density_diffrn 2.394
_exptl_crystal_density_method 'not measured'
_exptl_crystal_description Block
_exptl_crystal_F_000 1916
_exptl_crystal_size_max 0.25
_exptl_crystal_size_mid 0.24
_exptl_crystal_size_min 0.22
_refine_diff_density_max 1.674
_refine_diff_density_min -0.530
_refine_diff_density_rms 0.142
_refine_ls_extinction_method none
_refine_ls_goodness_of_fit_ref 1.008
_refine_ls_hydrogen_treatment constr
_refine_ls_matrix_type full
_refine_ls_number_parameters 379
_refine_ls_number_reflns 4881
_refine_ls_number_restraints 7
_refine_ls_restrained_S_all 1.010
_refine_ls_R_factor_all 0.0540
_refine_ls_R_factor_gt 0.0395
_refine_ls_shift/su_max 0.019
_refine_ls_shift/su_mean 0.001
_refine_ls_structure_factor_coef Fsqd
_refine_ls_weighting_details 'calc w=1/[\s^2^(Fo^2^)+(0.0408P)^2^+0.0000P] where P=(Fo^2^+2Fc^2^)/3'
_refine_ls_weighting_scheme calc
_refine_ls_wR_factor_gt 0.0898
_refine_ls_wR_factor_ref 0.0951
_reflns_number_gt 3887
_reflns_number_total 4881
_reflns_threshold_expression >2sigma(I)
_cod_data_source_file c0ce00517g.txt
_cod_data_source_block 91015bm
_cod_depositor_comments
;
The following automatic conversions were performed:
'_symmetry_cell_setting' value 'Monoclinic' changed to 'monoclinic'
according to '/home/saulius/struct/CIF-dictionaries/cif_core.dic'
dictionary named 'cif_core.dic' version 2.4.1 from
2010-06-29.

'_exptl_absorpt_correction_type' value 'Multi-scan' changed
to 'multi-scan' according to
'/home/saulius/struct/CIF-dictionaries/cif_core.dic' dictionary named
'cif_core.dic' version 2.4.1 from 2010-06-29.

Automatic conversion script
Id: cif_fix_enum 1555 2011-01-17 13:19:09Z saulius 
;
_cod_original_sg_symbol_Hall '-P 2yn '
_cod_original_sg_symbol_H-M 'P2(1)/n '
_cod_database_code 7205635

loop_
_symmetry_equiv_pos_as_xyz
'x, y, z'
'-x+1/2, y+1/2, -z+1/2'
'-x, -y, -z'
'x-1/2, -y-1/2, z-1/2'

loop_
_atom_site_label
_atom_site_type_symbol
_atom_site_fract_x
_atom_site_fract_y
_atom_site_fract_z
_atom_site_U_iso_or_equiv
_atom_site_adp_type
_atom_site_occupancy
_atom_site_symmetry_multiplicity
_atom_site_calc_flag
_atom_site_refinement_flags
_atom_site_disorder_assembly
_atom_site_disorder_group
Cu1 Cu 0.43690(7) 0.81162(6) 0.27358(5) 0.0312(2) Uani 1 1 d . . .
Mo1 Mo 0.48227(5) 0.97338(4) 0.09479(3) 0.02588(15) Uani 1 1 d U . .
Mo2 Mo 0.58723(5) 1.19537(4) 0.04126(3) 0.03051(16) Uani 1 1 d . . .
Mo3 Mo 0.28657(5) 1.16577(4) 0.04365(3) 0.02869(16) Uani 1 1 d . . .
Mo4 Mo 0.16780(5) 0.95275(4) 0.03012(3) 0.02966(16) Uani 1 1 d . . .
C1 C 0.5899(6) 0.6738(4) 0.1853(4) 0.0309(15) Uani 1 1 d . . .
H1 H 0.5921 0.7111 0.1428 0.037 Uiso 1 1 calc R . .
C2 C 0.5477(6) 0.6266(5) 0.2923(4) 0.0357(17) Uani 1 1 d . . .
H2 H 0.5161 0.6214 0.3400 0.043 Uiso 1 1 calc R . .
C3 C 0.6649(6) 0.4772(4) 0.2901(4) 0.0373(17) Uani 1 1 d . . .
H3A H 0.6583 0.4781 0.3441 0.045 Uiso 1 1 calc R . .
H3B H 0.7525 0.4699 0.2789 0.045 Uiso 1 1 calc R . .
C4 C 0.5928(6) 0.3947(4) 0.2591(4) 0.0341(16) Uani 1 1 d . . .
H4A H 0.6132 0.3857 0.2071 0.041 Uiso 1 1 calc R . .
H4B H 0.5039 0.4073 0.2612 0.041 Uiso 1 1 calc R . .
C5 C 0.6232(6) 0.3061(4) 0.3027(4) 0.0360(17) Uani 1 1 d . . .
H5A H 0.7119 0.2936 0.2993 0.043 Uiso 1 1 calc R . .
H5B H 0.6063 0.3170 0.3550 0.043 Uiso 1 1 calc R . .
C6 C 0.5524(6) 0.2211(5) 0.2773(4) 0.0376(17) Uani 1 1 d . . .
H6A H 0.5658 0.2105 0.2246 0.045 Uiso 1 1 calc R . .
H6B H 0.5832 0.1671 0.3048 0.045 Uiso 1 1 calc R . .
C7 C 0.2500(6) 0.2372(5) 0.3441(4) 0.0356(17) Uani 1 1 d . . .
H7 H 0.1901 0.2320 0.3805 0.043 Uiso 1 1 calc R . .
C8 C 0.3334(6) 0.2645(5) 0.2425(4) 0.0339(16) Uani 1 1 d . . .
H8 H 0.3478 0.2819 0.1934 0.041 Uiso 1 1 calc R . .
C9 C 0.2645(6) 0.9783(4) 0.2821(4) 0.0351(17) Uani 1 1 d . . .
H9 H 0.2617 0.9884 0.2307 0.042 Uiso 1 1 calc R . .
C10 C 0.3181(6) 0.9249(5) 0.3873(4) 0.0392(17) Uani 1 1 d . . .
H10 H 0.3569 0.8918 0.4262 0.047 Uiso 1 1 calc R . .
C11 C 0.1660(7) 1.0123(6) 0.4650(4) 0.051(2) Uani 1 1 d . . .
H11A H 0.1739 1.0791 0.4721 0.061 Uiso 1 1 calc R . .
H11B H 0.2087 0.9819 0.5069 0.061 Uiso 1 1 calc R . .
C12 C 0.0304(7) 0.9865(5) 0.4647(4) 0.046(2) Uani 1 1 d . . .
H12A H -0.0125 1.0169 0.4229 0.056 Uiso 1 1 calc R . .
H12B H 0.0223 0.9197 0.4577 0.056 Uiso 1 1 calc R . .
N1 N 0.6211(5) 0.5648(4) 0.2604(3) 0.0300(13) Uani 1 1 d . . .
N2 N 0.6492(5) 0.5941(4) 0.1907(3) 0.0324(13) Uani 1 1 d . . .
N3 N 0.5259(5) 0.6973(3) 0.2454(3) 0.0289(12) Uani 1 1 d . . .
N4 N 0.4188(5) 0.2324(4) 0.2894(3) 0.0323(13) Uani 1 1 d . . .
N5 N 0.3669(5) 0.2145(4) 0.3562(3) 0.0365(14) Uani 1 1 d . . .
N6 N 0.2231(5) 0.2686(4) 0.2747(3) 0.0306(13) Uani 1 1 d . . .
N7 N 0.2270(5) 0.9857(4) 0.3953(3) 0.0370(14) Uani 1 1 d . . .
N8 N 0.1912(5) 1.0203(4) 0.3279(3) 0.0393(14) Uani 1 1 d . . .
N9 N 0.3461(5) 0.9179(4) 0.3166(3) 0.0315(13) Uani 1 1 d . . .
O1 O 0.4930(4) 0.8965(3) 0.1674(2) 0.0394(12) Uani 1 1 d . . .
O2 O 0.6990(4) 1.2375(3) 0.1018(3) 0.0461(13) Uani 1 1 d . . .
O3 O 0.5626(4) 1.2813(3) -0.0224(3) 0.0443(13) Uani 1 1 d . . .
O4 O 0.2788(4) 1.2468(3) -0.0251(3) 0.0443(12) Uani 1 1 d . . .
O5 O 0.1825(4) 1.2032(3) 0.1076(3) 0.0415(12) Uani 1 1 d . . .
O6 O 0.0984(4) 0.9473(3) 0.1143(3) 0.0414(12) Uani 1 1 d . . .
O7 O 0.0720(4) 0.8976(4) -0.0328(3) 0.0563(15) Uani 1 1 d . . .
O8 O 0.5980(4) 1.0563(3) 0.1125(2) 0.0316(11) Uani 1 1 d . . .
O9 O 0.4383(4) 1.2091(3) 0.0944(2) 0.0292(10) Uani 1 1 d . . .
O10 O 0.1891(4) 1.0706(3) -0.0094(2) 0.0352(11) Uani 1 1 d . . .
O11 O 0.3142(4) 0.8825(3) 0.0283(2) 0.0359(10) Uani 1 1 d U . .
O12 O 0.3349(4) 1.0350(3) 0.1059(2) 0.0293(10) Uani 1 1 d . . .
O13 O 0.5435(3) 0.9083(3) 0.0116(2) 0.0273(10) Uani 1 1 d . . .
O14 O 0.5819(4) 0.8448(3) 0.3400(3) 0.0542(15) Uani 1 1 d . . .
H14A H 0.6441 0.8138 0.3565 0.081 Uiso 1 1 d R . .
H14B H 0.6231 0.7954 0.3500 0.081 Uiso 1 1 d R . .
O15 O 0.6369(5) 1.0160(4) 0.3835(4) 0.088(2) Uani 1 1 d . . .
H15A H 0.5891 0.9794 0.3585 0.131 Uiso 1 1 d R . .
H15B H 0.7121 0.9975 0.3807 0.131 Uiso 1 1 d R . .
O16 O 0.9772(9) 0.6472(6) 0.0286(5) 0.049(3) Uani 0.50 1 d PU . .
H16A H 0.9176 0.6651 0.0556 0.059 Uiso 0.50 1 d PR . .
H16B H 1.0332 0.6892 0.0280 0.073 Uiso 0.50 1 d PR . .

loop_
_atom_site_aniso_label
_atom_site_aniso_U_11
_atom_site_aniso_U_22
_atom_site_aniso_U_33
_atom_site_aniso_U_23
_atom_site_aniso_U_13
_atom_site_aniso_U_12
Cu1 0.0289(4) 0.0336(5) 0.0312(5) -0.0040(4) 0.0015(4) 0.0074(4)
Mo1 0.0310(3) 0.0265(3) 0.0206(3) -0.0005(2) 0.0092(2) 0.0000(2)
Mo2 0.0324(3) 0.0290(3) 0.0308(3) -0.0055(3) 0.0129(3) -0.0015(2)
Mo3 0.0291(3) 0.0297(3) 0.0274(3) -0.0022(3) 0.0040(3) 0.0036(2)
Mo4 0.0210(3) 0.0384(4) 0.0299(3) -0.0039(3) 0.0062(2) -0.0010(2)
C1 0.029(4) 0.034(4) 0.029(4) 0.008(3) 0.003(3) 0.002(3)
C2 0.032(4) 0.036(4) 0.039(4) -0.002(3) 0.012(3) 0.004(3)
C3 0.035(4) 0.031(4) 0.045(5) 0.007(3) -0.002(3) 0.005(3)
C4 0.029(4) 0.041(4) 0.033(4) 0.005(3) 0.002(3) 0.007(3)
C5 0.027(4) 0.036(4) 0.045(4) 0.006(3) -0.005(3) 0.004(3)
C6 0.027(4) 0.035(4) 0.051(5) 0.005(4) 0.007(3) 0.008(3)
C7 0.037(4) 0.041(4) 0.029(4) 0.000(3) 0.008(3) -0.001(3)
C8 0.033(4) 0.040(4) 0.028(4) -0.002(3) 0.009(3) 0.003(3)
C9 0.038(4) 0.035(4) 0.033(4) 0.003(3) 0.005(3) 0.008(3)
C10 0.048(4) 0.037(4) 0.032(4) 0.001(3) -0.004(4) 0.008(3)
C11 0.058(5) 0.058(5) 0.036(5) -0.016(4) 0.015(4) 0.011(4)
C12 0.061(5) 0.046(5) 0.033(4) -0.004(4) 0.022(4) 0.003(4)
N1 0.027(3) 0.026(3) 0.037(3) -0.001(3) 0.001(3) 0.003(2)
N2 0.032(3) 0.033(3) 0.032(3) 0.001(3) 0.004(3) 0.001(3)
N3 0.029(3) 0.029(3) 0.030(3) -0.001(3) 0.005(2) 0.005(2)
N4 0.032(3) 0.033(3) 0.032(3) 0.001(3) 0.003(3) 0.000(3)
N5 0.037(3) 0.041(4) 0.031(3) 0.008(3) 0.003(3) 0.000(3)
N6 0.030(3) 0.035(3) 0.028(3) -0.002(3) 0.006(3) -0.003(2)
N7 0.038(3) 0.038(4) 0.035(4) -0.010(3) 0.005(3) 0.006(3)
N8 0.045(4) 0.037(3) 0.036(4) 0.006(3) 0.006(3) 0.011(3)
N9 0.031(3) 0.039(3) 0.025(3) -0.004(3) 0.003(3) 0.010(3)
O1 0.049(3) 0.035(3) 0.035(3) 0.010(2) 0.017(2) 0.007(2)
O2 0.034(3) 0.050(3) 0.055(3) -0.013(3) 0.011(2) -0.006(2)
O3 0.047(3) 0.040(3) 0.048(3) 0.003(2) 0.025(3) -0.002(2)
O4 0.044(3) 0.046(3) 0.042(3) 0.006(3) 0.003(2) 0.004(2)
O5 0.035(3) 0.049(3) 0.041(3) -0.017(2) 0.011(2) 0.000(2)
O6 0.034(3) 0.054(3) 0.037(3) -0.004(2) 0.016(2) -0.004(2)
O7 0.045(3) 0.074(4) 0.050(3) -0.018(3) 0.004(3) -0.018(3)
O8 0.034(2) 0.034(3) 0.026(2) -0.002(2) -0.001(2) 0.000(2)
O9 0.024(2) 0.036(3) 0.028(2) -0.008(2) 0.013(2) -0.0015(19)
O10 0.034(3) 0.041(3) 0.030(3) -0.003(2) -0.005(2) -0.001(2)
O11 0.034(2) 0.042(3) 0.033(3) -0.009(2) 0.0075(19) 0.0011(18)
O12 0.030(2) 0.031(3) 0.026(2) 0.002(2) 0.002(2) -0.0032(19)
O13 0.023(2) 0.036(3) 0.023(2) -0.005(2) -0.0001(19) 0.0023(19)
O14 0.040(3) 0.050(3) 0.071(4) -0.019(3) -0.023(3) 0.019(2)
O15 0.070(4) 0.075(5) 0.117(6) 0.005(4) -0.001(4) -0.019(4)
O16 0.050(3) 0.049(3) 0.048(3) -0.0007(10) -0.0008(10) -0.0007(10)

loop_
_atom_type_symbol
_atom_type_description
_atom_type_scat_dispersion_real
_atom_type_scat_dispersion_imag
_atom_type_scat_source
C C 0.0033 0.0016 'International Tables Vol C Tables 4.2.6.8 and 6.1.1.4'
H H 0.0000 0.0000 'International Tables Vol C Tables 4.2.6.8 and 6.1.1.4'
N N 0.0061 0.0033 'International Tables Vol C Tables 4.2.6.8 and 6.1.1.4'
O O 0.0106 0.0060 'International Tables Vol C Tables 4.2.6.8 and 6.1.1.4'
Cu Cu 0.3201 1.2651 'International Tables Vol C Tables 4.2.6.8 and 6.1.1.4'
Mo Mo -1.6832 0.6857 'International Tables Vol C Tables 4.2.6.8 and 6.1.1.4'

loop_
_geom_angle_atom_site_label_1
_geom_angle_atom_site_label_2
_geom_angle_atom_site_label_3
_geom_angle
_geom_angle_site_symmetry_1
_geom_angle_site_symmetry_3
_geom_angle_publ_flag
N3 Cu1 N9 171.5(2) . . ?
N3 Cu1 O14 88.7(2) . . ?
N9 Cu1 O14 88.1(2) . . ?
N3 Cu1 N6 92.7(2) . 2 ?
N9 Cu1 N6 89.0(2) . 2 ?
O14 Cu1 N6 168.7(2) . 2 ?
N3 Cu1 O1 95.07(19) . . ?
N9 Cu1 O1 93.14(19) . . ?
O14 Cu1 O1 98.4(2) . . ?
N6 Cu1 O1 92.65(19) 2 . ?
O1 Mo1 O8 105.7(2) . . ?
O1 Mo1 O12 105.7(2) . . ?
O8 Mo1 O12 105.20(19) . . ?
O1 Mo1 O13 105.26(19) . . ?
O8 Mo1 O13 102.73(18) . . ?
O12 Mo1 O13 130.19(18) . . ?
O1 Mo1 O11 93.25(19) . . ?
O8 Mo1 O11 160.70(18) . . ?
O12 Mo1 O11 72.03(16) . . ?
O13 Mo1 O11 68.14(15) . . ?
O3 Mo2 O2 105.2(2) . . ?
O3 Mo2 O9 98.4(2) . . ?
O2 Mo2 O9 103.3(2) . . ?
O3 Mo2 O11 93.6(2) . 3_675 ?
O2 Mo2 O11 102.8(2) . 3_675 ?
O9 Mo2 O11 147.18(18) . 3_675 ?
O3 Mo2 O13 96.7(2) . 3_675 ?
O2 Mo2 O13 157.9(2) . 3_675 ?
O9 Mo2 O13 75.82(16) . 3_675 ?
O11 Mo2 O13 72.48(16) 3_675 3_675 ?
O3 Mo2 O8 168.3(2) . . ?
O2 Mo2 O8 86.2(2) . . ?
O9 Mo2 O8 81.12(16) . . ?
O11 Mo2 O8 81.13(17) 3_675 . ?
O13 Mo2 O8 71.75(14) 3_675 . ?
O4 Mo3 O5 104.6(2) . . ?
O4 Mo3 O9 98.2(2) . . ?
O5 Mo3 O9 97.99(19) . . ?
O4 Mo3 O10 96.5(2) . . ?
O5 Mo3 O10 101.4(2) . . ?
O9 Mo3 O10 151.82(18) . . ?
O4 Mo3 O12 160.80(19) . . ?
O5 Mo3 O12 94.37(19) . . ?
O9 Mo3 O12 81.79(16) . . ?
O10 Mo3 O12 76.51(17) . . ?
O4 Mo3 O13 91.58(18) . 3_675 ?
O5 Mo3 O13 162.3(2) . 3_675 ?
O9 Mo3 O13 72.17(15) . 3_675 ?
O10 Mo3 O13 83.56(16) . 3_675 ?
O12 Mo3 O13 70.04(14) . 3_675 ?
O7 Mo4 O6 107.1(2) . . ?
O7 Mo4 O10 104.6(2) . . ?
O6 Mo4 O10 116.3(2) . . ?
O7 Mo4 O11 103.2(2) . . ?
O6 Mo4 O11 112.3(2) . . ?
O10 Mo4 O11 112.02(19) . . ?
O7 Mo4 O12 170.48(19) . . ?
O6 Mo4 O12 82.28(18) . . ?
O10 Mo4 O12 71.50(16) . . ?
O11 Mo4 O12 71.17(17) . . ?
N2 C1 N3 114.8(6) . . ?
N2 C1 H1 122.6 . . ?
N3 C1 H1 122.6 . . ?
N1 C2 N3 109.6(6) . . ?
N1 C2 H2 125.2 . . ?
N3 C2 H2 125.2 . . ?
N1 C3 C4 113.1(5) . . ?
N1 C3 H3A 109.0 . . ?
C4 C3 H3A 109.0 . . ?
N1 C3 H3B 109.0 . . ?
C4 C3 H3B 109.0 . . ?
H3A C3 H3B 107.8 . . ?
C3 C4 C5 111.6(5) . . ?
C3 C4 H4A 109.3 . . ?
C5 C4 H4A 109.3 . . ?
C3 C4 H4B 109.3 . . ?
C5 C4 H4B 109.3 . . ?
H4A C4 H4B 108.0 . . ?
C6 C5 C4 115.2(6) . . ?
C6 C5 H5A 108.5 . . ?
C4 C5 H5A 108.5 . . ?
C6 C5 H5B 108.5 . . ?
C4 C5 H5B 108.5 . . ?
H5A C5 H5B 107.5 . . ?
N4 C6 C5 110.6(5) . . ?
N4 C6 H6A 109.5 . . ?
C5 C6 H6A 109.5 . . ?
N4 C6 H6B 109.5 . . ?
C5 C6 H6B 109.5 . . ?
H6A C6 H6B 108.1 . . ?
N5 C7 N6 114.6(6) . . ?
N5 C7 H7 122.7 . . ?
N6 C7 H7 122.7 . . ?
N4 C8 N6 110.5(6) . . ?
N4 C8 H8 124.7 . . ?
N6 C8 H8 124.7 . . ?
N8 C9 N9 113.5(6) . . ?
N8 C9 H9 123.3 . . ?
N9 C9 H9 123.3 . . ?
N9 C10 N7 110.2(6) . . ?
N9 C10 H10 124.9 . . ?
N7 C10 H10 124.9 . . ?
N7 C11 C12 112.7(6) . . ?
N7 C11 H11A 109.1 . . ?
C12 C11 H11A 109.1 . . ?
N7 C11 H11B 109.1 . . ?
C12 C11 H11B 109.1 . . ?
H11A C11 H11B 107.8 . . ?
C12 C12 C11 112.3(8) 3_576 . ?
C12 C12 H12A 109.1 3_576 . ?
C11 C12 H12A 109.1 . . ?
C12 C12 H12B 109.1 3_576 . ?
C11 C12 H12B 109.1 . . ?
H12A C12 H12B 107.9 . . ?
C2 N1 N2 109.7(5) . . ?
C2 N1 C3 128.1(6) . . ?
N2 N1 C3 122.1(5) . . ?
C1 N2 N1 102.6(5) . . ?
C2 N3 C1 103.3(5) . . ?
C2 N3 Cu1 123.4(4) . . ?
C1 N3 Cu1 132.8(4) . . ?
C8 N4 N5 109.6(5) . . ?
C8 N4 C6 127.8(6) . . ?
N5 N4 C6 122.4(6) . . ?
C7 N5 N4 102.8(6) . . ?
C8 N6 C7 102.4(5) . . ?
C8 N6 Cu1 126.0(4) . 2_545 ?
C7 N6 Cu1 131.5(4) . 2_545 ?
C10 N7 N8 109.8(6) . . ?
C10 N7 C11 127.5(6) . . ?
N8 N7 C11 122.6(6) . . ?
C9 N8 N7 103.4(5) . . ?
C10 N9 C9 103.1(5) . . ?
C10 N9 Cu1 124.3(5) . . ?
C9 N9 Cu1 129.0(4) . . ?
Mo1 O1 Cu1 159.7(2) . . ?
Mo1 O8 Mo2 117.0(2) . . ?
Mo2 O9 Mo3 116.0(2) . . ?
Mo4 O10 Mo3 121.7(2) . . ?
Mo4 O11 Mo2 140.6(2) . 3_675 ?
Mo4 O11 Mo1 107.67(19) . . ?
Mo2 O11 Mo1 101.74(17) 3_675 . ?
Mo1 O12 Mo3 122.8(2) . . ?
Mo1 O12 Mo4 108.58(18) . . ?
Mo3 O12 Mo4 88.55(14) . . ?
Mo1 O13 Mo2 115.80(18) . 3_675 ?
Mo1 O13 Mo3 147.6(2) . 3_675 ?
Mo2 O13 Mo3 90.22(14) 3_675 3_675 ?
Cu1 O14 H14A 132.6 . . ?
Cu1 O14 H14B 108.6 . . ?
H14A O14 H14B 24.7 . . ?
H15A O15 H15B 109.5 . . ?
H16A O16 H16B 109.5 . . ?

loop_
_geom_bond_atom_site_label_1
_geom_bond_atom_site_label_2
_geom_bond_distance
_geom_bond_site_symmetry_2
_geom_bond_publ_flag
Cu1 N3 1.969(5) . ?
Cu1 N9 1.975(5) . ?
Cu1 O14 1.985(5) . ?
Cu1 N6 1.992(5) 2 ?
Cu1 O1 2.348(4) . ?
Mo1 O1 1.706(4) . ?
Mo1 O8 1.739(4) . ?
Mo1 O12 1.823(4) . ?
Mo1 O13 1.890(4) . ?
Mo1 O11 2.494(4) . ?
Mo2 O3 1.694(5) . ?
Mo2 O2 1.701(5) . ?
Mo2 O9 1.888(4) . ?
Mo2 O11 1.995(4) 3_675 ?
Mo2 O13 2.232(4) 3_675 ?
Mo2 O8 2.368(4) . ?
Mo3 O4 1.692(5) . ?
Mo3 O5 1.705(4) . ?
Mo3 O9 1.939(4) . ?
Mo3 O10 1.948(4) . ?
Mo3 O12 2.235(4) . ?
Mo3 O13 2.347(4) 3_675 ?
Mo4 O7 1.696(5) . ?
Mo4 O6 1.699(4) . ?
Mo4 O10 1.848(4) . ?
Mo4 O11 1.864(4) . ?
Mo4 O12 2.506(4) . ?
C1 N2 1.309(8) . ?
C1 N3 1.335(8) . ?
C1 H1 0.9300 . ?
C2 N1 1.323(7) . ?
C2 N3 1.332(8) . ?
C2 H2 0.9300 . ?
C3 N1 1.437(7) . ?
C3 C4 1.510(9) . ?
C3 H3A 0.9700 . ?
C3 H3B 0.9700 . ?
C4 C5 1.522(8) . ?
C4 H4A 0.9700 . ?
C4 H4B 0.9700 . ?
C5 C6 1.499(9) . ?
C5 H5A 0.9700 . ?
C5 H5B 0.9700 . ?
C6 N4 1.460(7) . ?
C6 H6A 0.9700 . ?
C6 H6B 0.9700 . ?
C7 N5 1.304(8) . ?
C7 N6 1.344(8) . ?
C7 H7 0.9300 . ?
C8 N4 1.306(8) . ?
C8 N6 1.330(7) . ?
C8 H8 0.9300 . ?
C9 N8 1.299(8) . ?
C9 N9 1.365(8) . ?
C9 H9 0.9300 . ?
C10 N9 1.312(8) . ?
C10 N7 1.318(8) . ?
C10 H10 0.9300 . ?
C11 N7 1.474(8) . ?
C11 C12 1.496(9) . ?
C11 H11A 0.9700 . ?
C11 H11B 0.9700 . ?
C12 C12 1.488(12) 3_576 ?
C12 H12A 0.9700 . ?
C12 H12B 0.9700 . ?
N1 N2 1.358(7) . ?
N4 N5 1.355(7) . ?
N6 Cu1 1.992(5) 2_545 ?
N7 N8 1.348(8) . ?
O11 Mo2 1.995(4) 3_675 ?
O13 Mo2 2.232(4) 3_675 ?
O13 Mo3 2.347(4) 3_675 ?
O14 H14A 0.8456 . ?
O14 H14B 0.8501 . ?
O15 H15A 0.8499 . ?
O15 H15B 0.8500 . ?
O16 H16A 0.8499 . ?
O16 H16B 0.8500 . ?
